data_7209431
loop_
_publ_author_name
'Bluhm, K.'
'Utzolino, A.'

_publ_section_title
;
 Synthese und roentgenographische Charakterisierung von zwei neuen
 Verbindungen des Ludwigit-Strukturtyps: Co5 Sn (B O3)2 O4 und Co5 Mn (B
 O3)2 O4
;
_journal_name_full
;
Zeitschrift fuer Naturforschung, Teil B. Anorganische Chemie, Organische
 Chemie (42,1987-)
;
_journal_page_first 305
_journal_page_last 308
_journal_volume 51
_journal_year 1996
_chemical_formula_sum 'B2 Co5 Mn O10'
_chemical_name_systematic 'Co5 Mn (B O3)2 O4'
_space_group_IT_number 55
_symmetry_space_group_name_Hall '-P 2 2ab'
_symmetry_space_group_name_H-M 'P b a m'
_cell_angle_alpha 90
_cell_angle_beta 90
_cell_angle_gamma 90
_cell_formula_units_Z 2
_cell_length_a 9.2507
_cell_length_b 12.4167
_cell_length_c 3.0524
_cell_volume 350.608
_citation_journal_id_ASTM ZNBSEN
_cod_data_source_file boron_114.cif
_cod_data_source_block B2Co5Mn1O10
_cod_original_cell_volume 350.6084
_cod_original_formula_sum 'B2 Co5 Mn1 O10'
_cod_database_code 7209431

loop_
_symmetry_equiv_pos_as_xyz
x,y,z
-x,-y,z
x+1/2,-y+1/2,-z
-x+1/2,y+1/2,-z
-x,-y,-z
x,y,-z
-x-1/2,y-1/2,z
x-1/2,-y-1/2,z

loop_
_atom_site_label
_atom_site_type_symbol
_atom_site_fract_x
_atom_site_fract_y
_atom_site_fract_z
_atom_site_occupancy
_atom_site_U_iso_or_equiv
Co3 Co+2 0.5 0 0 1 0.0
Co1 Co+2 0.00455 0.27904 0.5 1 0.0
Co2 Co+2 0 0 0.5 1 0.0
B1 B+3 0.2798 0.3611 0 1 0.0
Co4 Co+2 0.24086 0.11589 0 0.5 0.0
Mn1 Mn+4 0.24086 0.11589 0 0.5 0.0
O4 O-2 0.3885 0.0811 0.5 1 0.0
O2 O-2 0.1066 0.1428 0.5 1 0.0
O5 O-2 0.3545 0.265 0 1 0.0
O1 O-2 0.1483 0.9562 0 1 0.0
O3 O-2 0.1282 0.3566 0 1 0.0
